data_2243958
loop_
_publ_author_name
'Tokuda, Makoto'
'Yubuta, Kunio'
'Shishido, Toetsu'
'Sugiyama, Kazumasa'

_publ_section_title
;
 Redetermination of the crystal structures of rare-earth trirhodium
 diboride <i>RE</i>Rh~3~B~2~ (<i>RE</i> = Pr, Nd and Sm) from
 single-crystal X-ray data
;
_journal_coeditor_code WM5627
_journal_issue 1
_journal_name_full 'Acta Crystallographica Section E'
_journal_page_first
;
;
_journal_paper_doi 10.1107/S2056989021013311
_journal_volume 78
_journal_year 2022
_chemical_compound_source 'synthesised by authors, see text'
_chemical_formula_iupac 'Pr Rh3 B2'
_chemical_formula_moiety 'Pr Rh3 B2'
_chemical_formula_sum 'B2 Pr Rh3'
_chemical_formula_weight 471.26
_chemical_name_systematic
;
Praseodymium trirhodium diboride
;
_space_group_crystal_system hexagonal
_space_group_IT_number 191
_space_group_name_Hall '-P 6 2'
_space_group_name_H-M_alt 'P 6/m m m'
_cell_angle_alpha 90
_cell_angle_beta 90
_cell_angle_gamma 120
_cell_formula_units_Z 1
_cell_length_a 5.4676(3)
_cell_length_b 5.4676(3)
_cell_length_c 3.10837(16)
_cell_measurement_reflns_used 623
_cell_measurement_temperature 293(2)
_cell_measurement_theta_max 39.8870
_cell_measurement_theta_min 4.2890
_cell_volume 80.474(7)
_computing_cell_refinement
;
CrysAlisPro (Rigaku OD, 2021)
;
_computing_data_collection
;
CrysAlisPro (Rigaku OD, 2021)
;
_computing_data_reduction
;
CrysAlisPro (Rigaku OD, 2021)
;
_computing_molecular_graphics
;
<i>VESTA</i> (Momma & Izumi, 2011)
;
_computing_publication_material
;
publCIF (Westrip, 2010)
;
_computing_structure_refinement
;
SHELXL (Sheldrick, 2015b)
;
_computing_structure_solution
;
SHELXT (Sheldrick, 2015a)
;
_diffrn_ambient_temperature 298(2)
_diffrn_detector 'Hybrid Pixel Array Detector'
_diffrn_detector_area_resol_mean 10.0000
_diffrn_measured_fraction_theta_full 1.000
_diffrn_measured_fraction_theta_max 0.992
_diffrn_measurement_device 'four-circle diffractometer'
_diffrn_measurement_device_type 'XtaLAB Synergy, Dualflex, HyPix'
_diffrn_measurement_method '\w scans'
_diffrn_radiation_monochromator mirror
_diffrn_radiation_type MoK\a
_diffrn_radiation_wavelength 0.71073
_diffrn_reflns_av_R_equivalents 0.0174
_diffrn_reflns_av_unetI/netI 0.0096
_diffrn_reflns_limit_h_max 7
_diffrn_reflns_limit_h_min -9
_diffrn_reflns_limit_k_max 9
_diffrn_reflns_limit_k_min -9
_diffrn_reflns_limit_l_max 5
_diffrn_reflns_limit_l_min -3
_diffrn_reflns_number 733
_diffrn_reflns_theta_full 25.242
_diffrn_reflns_theta_max 40.253
_diffrn_reflns_theta_min 4.304
_diffrn_source 'micro-focus sealed X-ray tube'
_exptl_absorpt_coefficient_mu 29.433
_exptl_absorpt_correction_T_max 0.601
_exptl_absorpt_correction_T_min 0.423
_exptl_absorpt_correction_type numerical
_exptl_absorpt_process_details
;
(CrysAlisPro; Rigaku OD, 2021)
;
_exptl_crystal_colour metallic
_exptl_crystal_density_diffrn 9.724
_exptl_crystal_description block
_exptl_crystal_F_000 204
_exptl_crystal_size_max 0.046
_exptl_crystal_size_mid 0.028
_exptl_crystal_size_min 0.025
_refine_diff_density_max 1.795
_refine_diff_density_min -1.181
_refine_ls_extinction_method none
_refine_ls_goodness_of_fit_ref 1.214
_refine_ls_hydrogen_treatment undef
_refine_ls_matrix_type full
_refine_ls_number_parameters 8
_refine_ls_number_reflns 131
_refine_ls_number_restraints 0
_refine_ls_restrained_S_all 1.214
_refine_ls_R_factor_all 0.0185
_refine_ls_R_factor_gt 0.0182
_refine_ls_shift/su_max 0.000
_refine_ls_shift/su_mean 0.000
_refine_ls_structure_factor_coef Fsqd
_refine_ls_weighting_details 'w=1/[\s^2^(Fo^2^)+(0.0347P)^2^] where P=(Fo^2^+2Fc^2^)/3'
_refine_ls_weighting_scheme calc
_refine_ls_wR_factor_gt 0.0525
_refine_ls_wR_factor_ref 0.0526
_reflns_number_gt 126
_reflns_number_total 131
_reflns_threshold_expression 'I > 2\s(I)'
_cod_data_source_file wm5627sup1.cif
_cod_data_source_block I
_cod_original_cell_volume 80.473(10)
_cod_original_formula_sum 'Pr Rh3 B2'
_cod_database_code 2243958
_shelx_space_group_comment
;
The symmetry employed for this shelxl refinement is uniquely defined
by the following loop, which should always be used as a source of
symmetry information in preference to the above space-group names.
They are only intended as comments.
;

loop_
_space_group_symop_operation_xyz
'x, y, z'
'-y, x-y, z'
'-x+y, -x, z'
'-x, -y, z'
'y, -x+y, z'
'x-y, x, z'
'y, x, -z'
'x-y, -y, -z'
'-x, -x+y, -z'
'-y, -x, -z'
'-x+y, y, -z'
'x, x-y, -z'
'-x, -y, -z'
'y, -x+y, -z'
'x-y, x, -z'
'x, y, -z'
'-y, x-y, -z'
'-x+y, -x, -z'
'-y, -x, z'
'-x+y, y, z'
'x, x-y, z'
'y, x, z'
'x-y, -y, z'
'-x, -x+y, z'

loop_
_atom_site_type_symbol
_atom_site_label
_atom_site_fract_x
_atom_site_fract_y
_atom_site_fract_z
_atom_site_U_iso_or_equiv
_atom_site_adp_type
_atom_site_calc_flag
_atom_site_occupancy
_atom_site_disorder_assembly
_atom_site_disorder_group
Pr Pr1 0.000000 0.000000 0.000000 0.00835(14) Uani d 1 . .
Rh Rh1 0.500000 0.000000 0.500000 0.00653(13) Uani d 1 . .
B B1 0.333333 0.666667 0.000000 0.0093(10) Uani d 1 . .

loop_
_atom_site_aniso_label
_atom_site_aniso_U_11
_atom_site_aniso_U_22
_atom_site_aniso_U_33
_atom_site_aniso_U_12
_atom_site_aniso_U_13
_atom_site_aniso_U_23
Pr1 0.00861(18) 0.00861(18) 0.0078(2) 0.00430(9) 0.000 0.000
Rh1 0.00495(16) 0.00386(18) 0.0104(2) 0.00193(9) 0.000 0.000
B1 0.0095(16) 0.0095(16) 0.009(2) 0.0048(8) 0.000 0.000

loop_
_atom_type_symbol
_atom_type_description
_atom_type_scat_dispersion_real
_atom_type_scat_dispersion_imag
_atom_type_scat_source
B B 0.0013 0.0007 'International Tables Vol C Tables 4.2.6.8 and 6.1.1.4'
Rh Rh -1.1178 0.9187 'International Tables Vol C Tables 4.2.6.8 and 6.1.1.4'
Pr Pr -0.2180 2.8214 'International Tables Vol C Tables 4.2.6.8 and 6.1.1.4'

loop_
_geom_angle_atom_site_label_1
_geom_angle_atom_site_label_2
_geom_angle_atom_site_label_3
_geom_angle_site_symmetry_1
_geom_angle_site_symmetry_3
_geom_angle
_geom_angle_publ_flag
Pr1 Pr1 Pr1 1_556 1_554 180.0 ?
Pr1 Pr1 Rh1 1_556 3_665 60.3810(10) ?
Pr1 Pr1 Rh1 1_554 3_665 119.6190(10) ?
Pr1 Pr1 Rh1 1_556 3_554 119.6190(10) ?
Pr1 Pr1 Rh1 1_554 3_554 60.3810(10) ?
Rh1 Pr1 Rh1 3_665 3_554 180.0 ?
Pr1 Pr1 Rh1 1_556 . 60.381(2) ?
Pr1 Pr1 Rh1 1_554 . 119.619(2) ?
Rh1 Pr1 Rh1 3_665 . 51.5280(10) ?
Rh1 Pr1 Rh1 3_554 . 128.4720(10) ?
Pr1 Pr1 Rh1 1_556 1_454 119.619(2) ?
Pr1 Pr1 Rh1 1_554 1_454 60.381(2) ?
Rh1 Pr1 Rh1 3_665 1_454 128.4720(10) ?
Rh1 Pr1 Rh1 3_554 1_454 51.5280(10) ?
Rh1 Pr1 Rh1 . 1_454 180.0 ?
Pr1 Pr1 Rh1 1_556 2 60.381(2) ?
Pr1 Pr1 Rh1 1_554 2 119.619(2) ?
Rh1 Pr1 Rh1 3_665 2 51.5280(10) ?
Rh1 Pr1 Rh1 3_554 2 128.4720(10) ?
Rh1 Pr1 Rh1 . 2 97.678(2) ?
Rh1 Pr1 Rh1 1_454 2 82.322(2) ?
Pr1 Pr1 Rh1 1_556 2_544 119.619(2) ?
Pr1 Pr1 Rh1 1_554 2_544 60.381(2) ?
Rh1 Pr1 Rh1 3_665 2_544 128.4720(10) ?
Rh1 Pr1 Rh1 3_554 2_544 51.5280(10) ?
Rh1 Pr1 Rh1 . 2_544 82.322(2) ?
Rh1 Pr1 Rh1 1_454 2_544 97.678(2) ?
Rh1 Pr1 Rh1 2 2_544 180.0 ?
Pr1 Pr1 Rh1 1_556 3 60.381(2) ?
Pr1 Pr1 Rh1 1_554 3 119.619(2) ?
Rh1 Pr1 Rh1 3_665 3 120.763(4) ?
Rh1 Pr1 Rh1 3_554 3 59.238(4) ?
Rh1 Pr1 Rh1 . 3 97.678(3) ?
Rh1 Pr1 Rh1 1_454 3 82.322(3) ?
Rh1 Pr1 Rh1 2 3 97.678(3) ?
Rh1 Pr1 Rh1 2_544 3 82.322(3) ?
Pr1 Pr1 Rh1 1_556 3_664 119.619(2) ?
Pr1 Pr1 Rh1 1_554 3_664 60.381(2) ?
Rh1 Pr1 Rh1 3_665 3_664 59.238(4) ?
Rh1 Pr1 Rh1 3_554 3_664 120.763(4) ?
Rh1 Pr1 Rh1 . 3_664 82.322(3) ?
Rh1 Pr1 Rh1 1_454 3_664 97.678(3) ?
Rh1 Pr1 Rh1 2 3_664 82.322(3) ?
Rh1 Pr1 Rh1 2_544 3_664 97.678(3) ?
Rh1 Pr1 Rh1 3 3_664 180.0 ?
Pr1 Pr1 Rh1 1_556 1_554 119.619(2) ?
Pr1 Pr1 Rh1 1_554 1_554 60.381(2) ?
Rh1 Pr1 Rh1 3_665 1_554 82.322(3) ?
Rh1 Pr1 Rh1 3_554 1_554 97.678(3) ?
Rh1 Pr1 Rh1 . 1_554 59.238(4) ?
Rh1 Pr1 Rh1 1_454 1_554 120.762(4) ?
Rh1 Pr1 Rh1 2 1_554 128.4720(10) ?
Rh1 Pr1 Rh1 2_544 1_554 51.5280(10) ?
Rh1 Pr1 Rh1 3 1_554 128.4720(10) ?
Rh1 Pr1 Rh1 3_664 1_554 51.5280(10) ?
Pr1 Pr1 Rh1 1_556 1_455 60.381(2) ?
Pr1 Pr1 Rh1 1_554 1_455 119.619(2) ?
Rh1 Pr1 Rh1 3_665 1_455 97.678(3) ?
Rh1 Pr1 Rh1 3_554 1_455 82.322(3) ?
Rh1 Pr1 Rh1 . 1_455 120.762(4) ?
Rh1 Pr1 Rh1 1_454 1_455 59.238(4) ?
Rh1 Pr1 Rh1 2 1_455 51.5280(10) ?
Rh1 Pr1 Rh1 2_544 1_455 128.4720(10) ?
Rh1 Pr1 Rh1 3 1_455 51.5280(10) ?
Rh1 Pr1 Rh1 3_664 1_455 128.4720(10) ?
Rh1 Pr1 Rh1 1_554 1_455 180.0 ?
B1 Rh1 B1 13_666 1_545 180.0 ?
B1 Rh1 B1 13_666 13_665 89.116(4) ?
B1 Rh1 B1 1_545 13_665 90.884(4) ?
B1 Rh1 B1 13_666 1_546 90.884(4) ?
B1 Rh1 B1 1_545 1_546 89.116(4) ?
B1 Rh1 B1 13_665 1_546 180.0 ?
B1 Rh1 Rh1 13_666 2_655 51.8970(10) ?
B1 Rh1 Rh1 1_545 2_655 128.1030(10) ?
B1 Rh1 Rh1 13_665 2_655 51.897(2) ?
B1 Rh1 Rh1 1_546 2_655 128.103(2) ?
B1 Rh1 Rh1 13_666 2_545 128.1030(10) ?
B1 Rh1 Rh1 1_545 2_545 51.8970(10) ?
B1 Rh1 Rh1 13_665 2_545 128.103(2) ?
B1 Rh1 Rh1 1_546 2_545 51.897(2) ?
Rh1 Rh1 Rh1 2_655 2_545 180.0 ?
B1 Rh1 Rh1 13_666 3_665 51.896(2) ?
B1 Rh1 Rh1 1_545 3_665 128.104(2) ?
B1 Rh1 Rh1 13_665 3_665 51.896(2) ?
B1 Rh1 Rh1 1_546 3_665 128.1040(10) ?
Rh1 Rh1 Rh1 2_655 3_665 60.0 ?
Rh1 Rh1 Rh1 2_545 3_665 120.0 ?
B1 Rh1 Rh1 13_666 3_655 128.104(2) ?
B1 Rh1 Rh1 1_545 3_655 51.896(2) ?
B1 Rh1 Rh1 13_665 3_655 128.104(2) ?
B1 Rh1 Rh1 1_546 3_655 51.896(2) ?
Rh1 Rh1 Rh1 2_655 3_655 120.0 ?
Rh1 Rh1 Rh1 2_545 3_655 60.0 ?
Rh1 Rh1 Rh1 3_665 3_655 180.0 ?
B1 Rh1 Rh1 13_666 1_556 45.442(2) ?
B1 Rh1 Rh1 1_545 1_556 134.558(2) ?
B1 Rh1 Rh1 13_665 1_556 134.558(2) ?
B1 Rh1 Rh1 1_546 1_556 45.442(2) ?
Rh1 Rh1 Rh1 2_655 1_556 90.0 ?
Rh1 Rh1 Rh1 2_545 1_556 90.0 ?
Rh1 Rh1 Rh1 3_665 1_556 90.0 ?
Rh1 Rh1 Rh1 3_655 1_556 90.0 ?
B1 Rh1 Rh1 13_666 1_554 134.558(2) ?
B1 Rh1 Rh1 1_545 1_554 45.442(2) ?
B1 Rh1 Rh1 13_665 1_554 45.442(2) ?
B1 Rh1 Rh1 1_546 1_554 134.558(2) ?
Rh1 Rh1 Rh1 2_655 1_554 90.0 ?
Rh1 Rh1 Rh1 2_545 1_554 90.0 ?
Rh1 Rh1 Rh1 3_665 1_554 90.0 ?
Rh1 Rh1 Rh1 3_655 1_554 90.0 ?
Rh1 Rh1 Rh1 1_556 1_554 180.0 ?
B1 Rh1 Pr1 13_666 . 110.289(2) ?
B1 Rh1 Pr1 1_545 . 69.711(3) ?
B1 Rh1 Pr1 13_665 . 69.710(2) ?
B1 Rh1 Pr1 1_546 . 110.290(2) ?
Rh1 Rh1 Pr1 2_655 . 115.7640(10) ?
Rh1 Rh1 Pr1 2_545 . 64.2360(10) ?
Rh1 Rh1 Pr1 3_665 . 64.2360(10) ?
Rh1 Rh1 Pr1 3_655 . 115.7640(10) ?
Rh1 Rh1 Pr1 1_556 . 119.6190(10) ?
Rh1 Rh1 Pr1 1_554 . 60.381(2) ?
B1 Rh1 Pr1 13_666 1_656 69.711(2) ?
B1 Rh1 Pr1 1_545 1_656 110.289(3) ?
B1 Rh1 Pr1 13_665 1_656 110.290(2) ?
B1 Rh1 Pr1 1_546 1_656 69.710(2) ?
Rh1 Rh1 Pr1 2_655 1_656 64.2360(10) ?
Rh1 Rh1 Pr1 2_545 1_656 115.7640(10) ?
Rh1 Rh1 Pr1 3_665 1_656 115.7640(10) ?
Rh1 Rh1 Pr1 3_655 1_656 64.2360(10) ?
Rh1 Rh1 Pr1 1_556 1_656 60.381(2) ?
Rh1 Rh1 Pr1 1_554 1_656 119.619(2) ?
Pr1 Rh1 Pr1 . 1_656 180.0 ?
Rh1 B1 Rh1 2_554 1_565 138.257(2) ?
Rh1 B1 Rh1 2_554 2 89.116(4) ?
Rh1 B1 Rh1 1_565 2 76.206(4) ?
Rh1 B1 Rh1 2_554 1_564 76.206(4) ?
Rh1 B1 Rh1 1_565 1_564 89.116(4) ?
Rh1 B1 Rh1 2 1_564 138.257(2) ?
Rh1 B1 Rh1 2_554 3_665 138.257(2) ?
Rh1 B1 Rh1 1_565 3_665 76.206(4) ?
Rh1 B1 Rh1 2 3_665 76.206(4) ?
Rh1 B1 Rh1 1_564 3_665 138.257(2) ?
Rh1 B1 Rh1 2_554 3_664 76.206(4) ?
Rh1 B1 Rh1 1_565 3_664 138.257(2) ?
Rh1 B1 Rh1 2 3_664 138.257(2) ?
Rh1 B1 Rh1 1_564 3_664 76.206(4) ?
Rh1 B1 Rh1 3_665 3_664 89.116(4) ?

loop_
_geom_bond_atom_site_label_1
_geom_bond_atom_site_label_2
_geom_bond_site_symmetry_2
_geom_bond_distance
_geom_bond_publ_flag
Pr1 Pr1 1_556 3.10837(16) ?
Pr1 Pr1 1_554 3.10837(16) ?
Pr1 Rh1 3_665 3.14468(15) ?
Pr1 Rh1 3_554 3.14468(15) ?
Pr1 Rh1 . 3.14468(15) ?
Pr1 Rh1 1_454 3.14468(15) ?
Pr1 Rh1 2 3.14468(15) ?
Pr1 Rh1 2_544 3.14468(15) ?
Pr1 Rh1 3 3.14468(15) ?
Pr1 Rh1 3_664 3.14468(15) ?
Pr1 Rh1 1_554 3.14468(15) ?
Pr1 Rh1 1_455 3.14468(15) ?
Rh1 B1 13_666 2.21511(9) ?
Rh1 B1 1_545 2.21511(8) ?
Rh1 B1 13_665 2.21511(9) ?
Rh1 B1 1_546 2.21511(9) ?
Rh1 Rh1 2_655 2.73378(16) ?
Rh1 Rh1 2_545 2.73378(16) ?
Rh1 Rh1 3_665 2.73378(16) ?
Rh1 Rh1 3_655 2.73378(16) ?
Rh1 Rh1 1_556 3.10837(16) ?
Rh1 Rh1 1_554 3.10837(16) ?

_cod_database_fobs_code 2243958
